data_8102441
loop_
_publ_author_name
'Tao Zeng'
'Kai-Jing Li'
'Yong Li'

_publ_section_title
;
 Crystal structure of
 2,6-dichloro-1,7,7-trimethyl-bicyclo[2.2.1]heptane, C10H16Cl2
;
_journal_issue 3
_journal_name_full 'Zeitschrift f\"ur Kristallographie - New Crystal Structures'
_journal_page_first 393
_journal_volume 224
_journal_year 2009
_chemical_compound_source 'see text'
_chemical_formula_moiety 'C10 H16 Cl2'
_chemical_formula_sum 'C10 H16 Cl2'
_chemical_formula_weight 207.13
_chemical_name_systematic
;
2,6-dichloro-1,7,7-trimethylbicyclo[2.2.1]heptane
;
_space_group_IT_number 14
_symmetry_cell_setting monoclinic
_symmetry_Int_Tables_number 14
_symmetry_space_group_name_Hall '-P 2yn'
_symmetry_space_group_name_H-M 'P 1 21/n 1'
_atom_sites_solution_hydrogens geom
_atom_sites_solution_primary direct
_atom_sites_solution_secondary difmap
_cell_angle_alpha 90
_cell_angle_beta 90.228(1)
_cell_angle_gamma 90
_cell_formula_units_Z 4
_cell_length_a 7.6321(1)
_cell_length_b 11.1976(2)
_cell_length_c 12.5129(2)
_cell_measurement_reflns_used 1507
_cell_measurement_temperature 296
_cell_measurement_theta_max 27.590
_cell_measurement_theta_min 2.44
_cell_volume 1069.36(3)
_computing_cell_refinement 'SAINT-Plus (Bruker, 2003)'
_computing_data_collection 'SMART (Burker, 2002)'
_computing_data_reduction SAINT-Plus
_computing_molecular_graphics SHELXTL
_computing_publication_material SHELXTL
_computing_structure_refinement SHELXTL
_computing_structure_solution 'SHELXTL (Burker, 2000)'
_diffrn_ambient_temperature 296
_diffrn_measured_fraction_theta_full 0.611
_diffrn_measured_fraction_theta_max 0.611
_diffrn_measurement_device_type 'Bruker AXS SMART APEX CCD '
_diffrn_measurement_method '\f and \w scans'
_diffrn_radiation_monochromator graphite
_diffrn_radiation_probe x-ray
_diffrn_radiation_source 'sealed tube'
_diffrn_radiation_type MoK\a
_diffrn_radiation_wavelength 0.71073
_diffrn_reflns_av_R_equivalents 0.0230
_diffrn_reflns_av_sigmaI/netI 0.0337
_diffrn_reflns_limit_h_max 9
_diffrn_reflns_limit_h_min -9
_diffrn_reflns_limit_k_max 14
_diffrn_reflns_limit_k_min -14
_diffrn_reflns_limit_l_max 14
_diffrn_reflns_limit_l_min -16
_diffrn_reflns_number 5439
_diffrn_reflns_reduction_process
;
;
_diffrn_reflns_theta_full 27.59
_diffrn_reflns_theta_max 27.59
_diffrn_reflns_theta_min 2.44
_exptl_absorpt_coefficient_mu 0.554
_exptl_absorpt_correction_T_max 0.809
_exptl_absorpt_correction_T_min 0.769
_exptl_absorpt_correction_type multi-scan
_exptl_absorpt_process_details '(SADABS; Bruker, 2000)'
_exptl_crystal_colour colourless
_exptl_crystal_density_diffrn 1.287
_exptl_crystal_density_method 'Not Measured'
_exptl_crystal_description block
_exptl_crystal_F_000 440
_exptl_crystal_size_max 0.500
_exptl_crystal_size_mid 0.500
_exptl_crystal_size_min 0.400
_refine_diff_density_max 0.358
_refine_diff_density_min -0.229
_refine_diff_density_rms 0.039
_refine_ls_extinction_method none
_refine_ls_goodness_of_fit_ref 1.046
_refine_ls_hydrogen_treatment mixed
_refine_ls_matrix_type full
_refine_ls_number_parameters 140
_refine_ls_number_reflns 1507
_refine_ls_number_restraints 0
_refine_ls_restrained_S_all 1.046
_refine_ls_R_factor_all 0.0637
_refine_ls_R_factor_gt 0.0510
_refine_ls_shift/su_max 0.000
_refine_ls_shift/su_mean 0.000
_refine_ls_structure_factor_coef Fsqd
_refine_ls_weighting_details 'calc w=1/[\s^2^(Fo^2^)+(0.1022P)^2^]         where P=(Fo^2^+2Fc^2^)/3'
_refine_ls_weighting_scheme calc
_refine_ls_wR_factor_gt 0.1485
_refine_ls_wR_factor_ref 0.1573
_reflns_number_gt 1159
_reflns_number_total 1507
_reflns_threshold_expression I>2\s(I)
_cod_data_source_file 1267-2607.cff
_cod_data_source_block 96
_cod_depositor_comments
;
The following automatic conversions were performed:
'_symmetry_cell_setting' value 'Monoclinic' changed to 'monoclinic'
according to '/home/saulius/struct/CIF-dictionaries/cif_core.dic'
dictionary named 'cif_core.dic' version 2.4.1 from 2010-06-29.

Automatic conversion script
Id: cif_fix_enum 1555 2011-01-17 13:19:09Z saulius 
;
_cod_original_sg_symbol_H-M 'P 21/n'
_cod_database_code 8102441

loop_
_symmetry_equiv_pos_site_id
_symmetry_equiv_pos_as_xyz
1 x,y,z
2 1/2-x,1/2+y,1/2-z
3 -x,-y,-z
4 1/2+x,1/2-y,1/2+z

loop_
_atom_site_aniso_label
_atom_site_aniso_U_11
_atom_site_aniso_U_22
_atom_site_aniso_U_33
_atom_site_aniso_U_23
_atom_site_aniso_U_13
_atom_site_aniso_U_12
Cl1 0.0402(5) 0.1156(7) 0.0676(6) 0.0107(4) 0.0077(4) 0.0046(3)
Cl2 0.0650(5) 0.0722(5) 0.0774(6) 0.0203(4) -0.0094(4) 0.0233(3)
C1 0.0531(17) 0.086(2) 0.0596(18) -0.0065(14) 0.0128(15) 0.0124(14)
C2 0.0419(13) 0.0396(10) 0.0451(13) 0.0022(9) 0.0005(10) 0.0037(8)
C3 0.0591(17) 0.0520(13) 0.090(2) 0.0188(14) -0.0116(17) 0.0101(13)
C4 0.0427(14) 0.0470(12) 0.0518(14) -0.0078(9) -0.0056(11) -0.0040(9)
C5 0.0443(13) 0.0336(9) 0.0426(12) -0.0017(8) -0.0038(10) -0.0002(8)
C6 0.0504(15) 0.087(2) 0.0430(15) -0.0122(13) -0.0001(13) 0.0030(14)
C7 0.0382(13) 0.0601(13) 0.0477(15) 0.0121(10) 0.0000(11) -0.0005(9)
C8 0.0587(17) 0.0359(11) 0.084(2) 0.0043(11) -0.0053(16) -0.0049(10)
C9 0.0481(13) 0.0445(11) 0.0486(14) 0.0091(9) 0.0002(12) 0.0059(9)
C10 0.0693(19) 0.0579(16) 0.083(2) -0.0206(15) -0.0203(18) -0.0077(14)

loop_
_atom_site_label
_atom_site_type_symbol
_atom_site_thermal_displace_type
_atom_site_fract_x
_atom_site_fract_y
_atom_site_fract_z
_atom_site_occupancy
_atom_site_U_iso_or_equiv
_atom_site_calc_flag
_atom_site_refinement_flags
Cl1 Cl Uani 0.08683(11) 0.76738(8) 0.76887(8) 1.000 0.0745(3) . .
Cl2 Cl Uani 0.17655(12) 0.92406(7) 0.56157(8) 1.000 0.0716(3) . .
C1 C Uani 0.7035(5) 0.7205(3) 0.5615(3) 1.000 0.0662(11) . .
C2 C Uani 0.5826(3) 0.71408(19) 0.6596(2) 1.000 0.0422(7) . .
C3 C Uani 0.6349(5) 0.5995(3) 0.7195(3) 1.000 0.0671(10) . .
C4 C Uani 0.5857(3) 0.8281(2) 0.7292(2) 1.000 0.0472(8) . .
C5 C Uani 0.3804(3) 0.72484(18) 0.6335(2) 1.000 0.0402(7) . .
C6 C Uani 0.4442(4) 0.8005(3) 0.8121(2) 1.000 0.0601(10) . .
C7 C Uani 0.3122(3) 0.7253(2) 0.7487(2) 1.000 0.0487(8) . .
C8 C Uani 0.5114(4) 0.9219(2) 0.6526(3) 1.000 0.0596(9) . .
C9 C Uani 0.3841(4) 0.8500(2) 0.5825(2) 1.000 0.0471(7) . .
C10 C Uani 0.2990(5) 0.6306(3) 0.5623(3) 1.000 0.0701(11) . .
H1A H Uiso 0.82360 0.71740 0.58450 1.000 0.0990 calc R
H1B H Uiso 0.68280 0.79390 0.52380 1.000 0.0990 calc R
H1C H Uiso 0.67950 0.65430 0.51500 1.000 0.0990 calc R
H2 H Uiso 0.312(7) 0.635(4) 0.774(3) 1.000 0.076(11) . .
H3 H Uiso 0.610(7) 0.943(3) 0.616(4) 1.000 0.079(12) . .
H3A H Uiso 0.61200 0.53150 0.67500 1.000 0.1010 calc R
H3B H Uiso 0.56790 0.59320 0.78400 1.000 0.1010 calc R
H3C H Uiso 0.75750 0.60240 0.73690 1.000 0.1010 calc R
H4 H Uiso 0.427(4) 0.845(2) 0.513(3) 1.000 0.042(7) . .
H10A H Uiso 0.32780 0.55280 0.58930 1.000 0.1050 calc R
H10B H Uiso 0.34370 0.63890 0.49110 1.000 0.1050 calc R
H10C H Uiso 0.17410 0.64040 0.56130 1.000 0.1050 calc R
H11 H Uiso 0.431(7) 0.990(4) 0.684(4) 1.000 0.093(14) . .
H20 H Uiso 0.391(7) 0.873(4) 0.832(4) 1.000 0.087(12) . .
H24 H Uiso 0.490(11) 0.755(4) 0.885(6) 1.000 0.113(17) . .
H30 H Uiso 0.714(4) 0.842(2) 0.761(2) 1.000 0.042(7) . .

loop_
_atom_type_symbol
_atom_type_description
_atom_type_scat_dispersion_real
_atom_type_scat_dispersion_imag
_atom_type_scat_source
Cl Cl 0.1484 0.1585 'International Tables Vol C Tables 4.2.6.8 and 6.1.1.4'
H H 0.0000 0.0000 'International Tables Vol C Tables 4.2.6.8 and 6.1.1.4'
C C 0.0033 0.0016 'International Tables Vol C Tables 4.2.6.8 and 6.1.1.4'

loop_
_geom_angle_atom_site_label_1
_geom_angle_atom_site_label_2
_geom_angle_atom_site_label_3
_geom_angle
_geom_angle_site_symmetry_1
_geom_angle_site_symmetry_2
_geom_angle_site_symmetry_3
_geom_angle_publ_flag
C1 C2 C3 105.8(2) . . . no
C1 C2 C4 113.7(2) . . . no
C1 C2 C5 114.8(2) . . . no
C3 C2 C4 114.3(2) . . . no
C3 C2 C5 114.6(2) . . . no
C4 C2 C5 93.80(17) . . . no
C2 C4 C6 101.9(2) . . . no
C2 C4 C8 102.1(2) . . . no
C6 C4 C8 107.6(2) . . . no
C2 C5 C7 98.09(18) . . . no
C2 C5 C9 97.79(18) . . . no
C2 C5 C10 117.8(2) . . . no
C7 C5 C9 113.14(18) . . . no
C7 C5 C10 114.6(2) . . . no
C9 C5 C10 113.5(2) . . . no
C4 C6 C7 103.0(2) . . . no
Cl1 C7 C5 117.38(17) . . . yes
Cl1 C7 C6 114.19(18) . . . yes
C5 C7 C6 105.28(19) . . . no
C4 C8 C9 103.31(18) . . . no
Cl2 C9 C5 117.41(19) . . . yes
Cl2 C9 C8 113.26(17) . . . yes
C5 C9 C8 104.7(2) . . . no
C2 C1 H1A 109.00 . . . no
C2 C1 H1B 109.00 . . . no
C2 C1 H1C 109.00 . . . no
H1A C1 H1B 109.00 . . . no
H1A C1 H1C 109.00 . . . no
H1B C1 H1C 109.00 . . . no
C2 C3 H3A 109.00 . . . no
C2 C3 H3B 109.00 . . . no
C2 C3 H3C 109.00 . . . no
H3A C3 H3B 109.00 . . . no
H3A C3 H3C 109.00 . . . no
H3B C3 H3C 109.00 . . . no
C2 C4 H30 110.0(13) . . . no
C6 C4 H30 115.2(14) . . . no
C8 C4 H30 118.1(13) . . . no
C4 C6 H20 108(3) . . . no
C4 C6 H24 116(4) . . . no
C7 C6 H20 109(3) . . . no
C7 C6 H24 112(3) . . . no
H20 C6 H24 108(4) . . . no
Cl1 C7 H2 102(3) . . . no
C5 C7 H2 106(2) . . . no
C6 C7 H2 112(3) . . . no
C4 C8 H3 101(3) . . . no
C4 C8 H11 119(3) . . . no
C9 C8 H3 112(3) . . . no
C9 C8 H11 103(3) . . . no
H3 C8 H11 119(3) . . . no
Cl2 C9 H4 101.7(19) . . . no
C5 C9 H4 109.8(14) . . . no
C8 C9 H4 109.9(18) . . . no
C5 C10 H10A 109.00 . . . no
C5 C10 H10B 109.00 . . . no
C5 C10 H10C 109.00 . . . no
H10A C10 H10B 109.00 . . . no
H10A C10 H10C 110.00 . . . no
H10B C10 H10C 109.00 . . . no

loop_
_geom_bond_atom_site_label_1
_geom_bond_atom_site_label_2
_geom_bond_distance
_geom_bond_site_symmetry_1
_geom_bond_site_symmetry_2
_geom_bond_publ_flag
Cl1 C7 1.802(2) . . yes
Cl2 C9 1.806(3) . . yes
C1 C2 1.540(4) . . no
C2 C3 1.538(4) . . no
C2 C4 1.546(3) . . no
C2 C5 1.581(3) . . no
C4 C6 1.532(4) . . no
C4 C8 1.529(4) . . no
C5 C7 1.535(4) . . no
C5 C9 1.540(3) . . no
C5 C10 1.513(4) . . no
C6 C7 1.532(4) . . no
C8 C9 1.535(4) . . no
C1 H1A 0.9600 . . no
C1 H1B 0.9600 . . no
C1 H1C 0.9600 . . no
C3 H3A 0.9600 . . no
C3 H3B 0.9600 . . no
C3 H3C 0.9600 . . no
C4 H30 1.07(3) . . no
C6 H20 0.94(5) . . no
C6 H24 1.10(7) . . no
C7 H2 1.06(4) . . no
C8 H3 0.91(5) . . no
C8 H11 1.06(5) . . no
C9 H4 0.93(4) . . no
C10 H10A 0.9600 . . no
C10 H10B 0.9600 . . no
C10 H10C 0.9600 . . no

loop_
_geom_contact_atom_site_label_1
_geom_contact_atom_site_label_2
_geom_contact_distance
_geom_contact_site_symmetry_1
_geom_contact_site_symmetry_2
_geom_contact_publ_flag
Cl1 Cl2 3.2077(13) . . no
Cl2 Cl2 3.5350(13) . 3_576 no
Cl2 Cl1 3.2077(13) . . no
Cl1 H10C 3.0400 . . no
Cl1 H1A 3.1000 . 1_455 no
Cl1 H3C 3.1400 . 1_455 no
Cl1 H30 2.97(3) . 1_455 no
Cl2 H2 3.13(4) . 2_556 no
Cl2 H3 3.14(5) . 3_676 no
C1 H3 2.68(4) . . no
C1 H4 2.60(3) . . no
C1 H10B 3.0200 . . no
C3 H2 2.59(5) . . no
C3 H10A 2.9000 . . no
C3 H24 2.93(7) . . no
C6 H3B 2.5300 . . no
C7 H3B 2.4900 . . no
C8 H1B 2.5300 . . no
C8 H3C 3.0100 . 2_656 no
C9 H1B 2.4800 . . no
C10 H1C 2.9800 . . no
C10 H3A 2.9800 . . no
H1A Cl1 3.1000 . 1_655 no
H1A H3C 2.3600 . . no
H1B C8 2.5300 . . no
H1B C9 2.4800 . . no
H1B H3 2.1100 . . no
H1B H4 2.0400 . . no
H1C C10 2.9800 . . no
H1C H3A 2.4800 . . no
H1C H10B 2.5800 . . no
H2 C3 2.59(5) . . no
H2 H3B 2.0100 . . no
H2 H10A 2.4900 . . no
H2 Cl2 3.13(4) . 2_546 no
H2 H11 2.52(7) . 2_546 no
H3 C1 2.68(4) . . no
H3 H1B 2.1100 . . no
H3 Cl2 3.14(5) . 3_676 no
H3A C10 2.9800 . . no
H3A H1C 2.4800 . . no
H3A H10A 2.4300 . . no
H3B C6 2.5300 . . no
H3B C7 2.4900 . . no
H3B H2 2.0100 . . no
H3B H24 2.2900 . . no
H3C Cl1 3.1400 . 1_655 no
H3C H1A 2.3600 . . no
H3C C8 3.0100 . 2_646 no
H4 C1 2.60(3) . . no
H4 H1B 2.0400 . . no
H4 H10B 2.4100 . . no
H10A C3 2.9000 . . no
H10A H2 2.4900 . . no
H10A H3A 2.4300 . . no
H10B C1 3.0200 . . no
H10B H1C 2.5800 . . no
H10B H4 2.4100 . . no
H10C Cl1 3.0400 . . no
H11 H20 2.29(7) . . no
H11 H2 2.52(7) . 2_556 no
H20 H11 2.29(7) . . no
H24 C3 2.93(7) . . no
H24 H3B 2.2900 . . no
H30 Cl1 2.97(3) . 1_655 no

loop_
_geom_torsion_atom_site_label_1
_geom_torsion_atom_site_label_2
_geom_torsion_atom_site_label_3
_geom_torsion_atom_site_label_4
_geom_torsion
_geom_torsion_site_symmetry_1
_geom_torsion_site_symmetry_2
_geom_torsion_site_symmetry_3
_geom_torsion_site_symmetry_4
_geom_torsion_publ_flag
C1 C2 C4 C6 175.0(2) . . . . no
C1 C2 C4 C8 63.9(3) . . . . no
C3 C2 C4 C6 -63.3(3) . . . . no
C3 C2 C4 C8 -174.5(2) . . . . no
C5 C2 C4 C6 55.8(2) . . . . no
C5 C2 C4 C8 -55.3(2) . . . . no
C1 C2 C5 C7 -175.4(2) . . . . no
C1 C2 C5 C9 -60.6(2) . . . . no
C1 C2 C5 C10 61.2(3) . . . . no
C3 C2 C5 C7 61.8(2) . . . . no
C3 C2 C5 C9 176.7(2) . . . . no
C3 C2 C5 C10 -61.5(3) . . . . no
C4 C2 C5 C7 -57.08(18) . . . . no
C4 C2 C5 C9 57.8(2) . . . . no
C4 C2 C5 C10 179.6(2) . . . . no
C2 C4 C6 C7 -32.9(2) . . . . no
C8 C4 C6 C7 74.0(3) . . . . no
C2 C4 C8 C9 31.4(3) . . . . no
C6 C4 C8 C9 -75.3(3) . . . . no
C2 C5 C7 Cl1 167.37(15) . . . . no
C2 C5 C7 C6 39.1(2) . . . . no
C9 C5 C7 Cl1 65.3(2) . . . . no
C9 C5 C7 C6 -63.0(3) . . . . no
C10 C5 C7 Cl1 -67.0(3) . . . . no
C10 C5 C7 C6 164.7(2) . . . . no
C2 C5 C9 Cl2 -167.15(17) . . . . no
C2 C5 C9 C8 -40.6(2) . . . . no
C7 C5 C9 Cl2 -64.9(2) . . . . no
C7 C5 C9 C8 61.7(3) . . . . no
C10 C5 C9 Cl2 67.9(3) . . . . no
C10 C5 C9 C8 -165.6(2) . . . . no
C4 C6 C7 Cl1 -134.77(19) . . . . no
C4 C6 C7 C5 -4.6(3) . . . . no
C4 C8 C9 Cl2 135.53(19) . . . . no
C4 C8 C9 C5 6.5(3) . . . . no
